data_7048274
loop_
_publ_author_name
'Petzold, Holm'
'H\"orner, Gerald'
'Schnaubelt, Linda'
'R\"uffer, Tobias'

_publ_section_title
;
 Slow spin crossover in bis-meridional Fe<sup>2+</sup> complexes through
 spin-state auto-adaptive N6/N8 coordination.
;
_journal_issue 48
_journal_name_full 'Dalton transactions (Cambridge, England : 2003)'
_journal_page_first 17257
_journal_page_last 17265
_journal_paper_doi 10.1039/c8dt03652g
_journal_volume 47
_journal_year 2018
_chemical_formula_moiety 'C38 H28 Fe N8, 2(Cl O4)'
_chemical_formula_sum 'C38 H28 Cl2 Fe N8 O8'
_chemical_formula_weight 851.43
_space_group_crystal_system monoclinic
_space_group_IT_number 15
_space_group_name_Hall '-C 2yc'
_space_group_name_H-M_alt 'C 1 2/c 1'
_symmetry_space_group_name_Hall '-C 2yc'
_symmetry_space_group_name_H-M 'C 1 2/c 1'
_atom_sites_solution_hydrogens geom
_audit_creation_method SHELXL-2013
_audit_update_record
;
2018-08-07 deposited with the CCDC.
2018-11-22 downloaded from the CCDC.
;
_cell_angle_alpha 90
_cell_angle_beta 113.173(4)
_cell_angle_gamma 90
_cell_formula_units_Z 4
_cell_length_a 12.1738(4)
_cell_length_b 20.5576(6)
_cell_length_c 15.1309(5)
_cell_measurement_reflns_used 4253
_cell_measurement_temperature 120
_cell_measurement_theta_max 66.8560
_cell_measurement_theta_min 3.1710
_cell_volume 3481.2(2)
_computing_cell_refinement
;
CrysAlisPro, Agilent Technologies,
Version 1.171.37.35 (release 13-08-2014 CrysAlis171 .NET)
(compiled Aug 13 2014,18:06:01)
;
_computing_data_collection
;
CrysAlisPro, Agilent Technologies,
Version 1.171.37.35 (release 13-08-2014 CrysAlis171 .NET)
(compiled Aug 13 2014,18:06:01)
;
_computing_data_reduction
;
CrysAlisPro, Agilent Technologies,
Version 1.171.37.35 (release 13-08-2014 CrysAlis171 .NET)
(compiled Aug 13 2014,18:06:01)
;
_computing_structure_refinement 'SHELXL-2013 (Sheldrick, 2013)'
_computing_structure_solution 'SHELXS-2013 (Sheldrick, 2013)'
_diffrn_ambient_temperature 120
_diffrn_measured_fraction_theta_full 0.990
_diffrn_measured_fraction_theta_max 0.990
_diffrn_measurement_device_type 'oxford gemini s'
_diffrn_measurement_method '\w scans'
_diffrn_radiation_type CuK\a
_diffrn_radiation_wavelength 1.54184
_diffrn_reflns_av_R_equivalents 0.0220
_diffrn_reflns_av_unetI/netI 0.0223
_diffrn_reflns_Laue_measured_fraction_full 0.990
_diffrn_reflns_Laue_measured_fraction_max 0.990
_diffrn_reflns_limit_h_max 14
_diffrn_reflns_limit_h_min -14
_diffrn_reflns_limit_k_max 23
_diffrn_reflns_limit_k_min -24
_diffrn_reflns_limit_l_max 14
_diffrn_reflns_limit_l_min -17
_diffrn_reflns_number 8775
_diffrn_reflns_point_group_measured_fraction_full 0.990
_diffrn_reflns_point_group_measured_fraction_max 0.990
_diffrn_reflns_theta_full 66.000
_diffrn_reflns_theta_max 65.988
_diffrn_reflns_theta_min 4.301
_exptl_absorpt_coefficient_mu 5.484
_exptl_absorpt_correction_T_max 1.00000
_exptl_absorpt_correction_T_min 0.37608
_exptl_absorpt_correction_type multi-scan
_exptl_absorpt_process_details
;
CrysAlisPro, Agilent Technologies,
Version 1.171.37.35 (release 13-08-2014 CrysAlis171 .NET)
(compiled Aug 13 2014,18:06:01)
Empirical absorption correction using spherical harmonics,
 implemented in SCALE3 ABSPACK scaling algorithm.
;
_exptl_crystal_colour purple
_exptl_crystal_density_diffrn 1.625
_exptl_crystal_description plate
_exptl_crystal_F_000 1744
_exptl_crystal_size_max 0.2
_exptl_crystal_size_mid 0.14
_exptl_crystal_size_min 0.04
_refine_diff_density_max 0.317
_refine_diff_density_min -0.303
_refine_diff_density_rms 0.052
_refine_ls_extinction_method none
_refine_ls_goodness_of_fit_ref 1.054
_refine_ls_hydrogen_treatment constr
_refine_ls_matrix_type full
_refine_ls_number_parameters 278
_refine_ls_number_reflns 3005
_refine_ls_number_restraints 6
_refine_ls_restrained_S_all 1.055
_refine_ls_R_factor_all 0.0329
_refine_ls_R_factor_gt 0.0307
_refine_ls_shift/su_max 0.001
_refine_ls_shift/su_mean 0.000
_refine_ls_structure_factor_coef Fsqd
_refine_ls_weighting_details 'w=1/[\s^2^(Fo^2^)+(0.0486P)^2^+3.0623P] where P=(Fo^2^+2Fc^2^)/3'
_refine_ls_weighting_scheme calc
_refine_ls_wR_factor_gt 0.0830
_refine_ls_wR_factor_ref 0.0845
_reflns_Friedel_coverage 0.000
_reflns_number_gt 2866
_reflns_number_total 3005
_reflns_threshold_expression 'I > 2\s(I)'
_cod_data_source_file c8dt03652g2.cif
_cod_data_source_block shelx
_cod_depositor_comments 'Adding full bibliography for 7048274--7048276.cif.'
_cod_database_code 7048274
_shelx_space_group_comment
;
The symmetry employed for this shelxl refinement is uniquely defined
by the following loop, which should always be used as a source of
symmetry information in preference to the above space-group names.
They are only intended as comments.
;
_shelxl_version_number 2013-4

loop_
_space_group_symop_operation_xyz
'x, y, z'
'-x, y, -z+1/2'
'x+1/2, y+1/2, z'
'-x+1/2, y+1/2, -z+1/2'
'-x, -y, -z'
'x, -y, z-1/2'
'-x+1/2, -y+1/2, -z'
'x+1/2, -y+1/2, z-1/2'

loop_
_atom_site_label
_atom_site_type_symbol
_atom_site_fract_x
_atom_site_fract_y
_atom_site_fract_z
_atom_site_U_iso_or_equiv
_atom_site_adp_type
_atom_site_occupancy
_atom_site_site_symmetry_order
_atom_site_calc_flag
_atom_site_refinement_flags_posn
_atom_site_refinement_flags_adp
_atom_site_refinement_flags_occupancy
_atom_site_disorder_assembly
_atom_site_disorder_group
C1 C 0.80575(17) 0.07620(9) 0.66375(14) 0.0226(4) Uani 1 1 d . . . . .
H1 H 0.7811 0.0860 0.7131 0.027 Uiso 1 1 calc R U . . .
C2 C 0.74207(18) 0.03051(10) 0.59579(15) 0.0256(4) Uani 1 1 d . . . . .
H2 H 0.6765 0.0098 0.6002 0.031 Uiso 1 1 calc R U . . .
C3 C 0.77656(18) 0.01590(10) 0.52158(15) 0.0262(4) Uani 1 1 d . . . . .
H3 H 0.7335 -0.0139 0.4744 0.031 Uiso 1 1 calc R U . . .
C4 C 0.87703(18) 0.04650(9) 0.51852(14) 0.0229(4) Uani 1 1 d . . . . .
H4 H 0.9026 0.0371 0.4696 0.027 Uiso 1 1 calc R U . . .
C5 C 0.93840(16) 0.09112(9) 0.58929(13) 0.0186(4) Uani 1 1 d . . . . .
C6 C 1.04309(16) 0.12839(9) 0.59174(13) 0.0192(4) Uani 1 1 d . . . . .
C7 C 1.10044(18) 0.12515(10) 0.52958(14) 0.0232(4) Uani 1 1 d . . . . .
H7 H 1.0769 0.0951 0.4796 0.028 Uiso 1 1 calc R U . . .
C8 C 1.19472(18) 0.16788(10) 0.54318(15) 0.0248(4) Uani 1 1 d . . . . .
H8 H 1.2361 0.1652 0.5031 0.030 Uiso 1 1 calc R U . . .
C9 C 1.22767(17) 0.21432(10) 0.61570(14) 0.0244(4) Uani 1 1 d . . . . .
H9 H 1.2900 0.2432 0.6251 0.029 Uiso 1 1 calc R U . . .
C10 C 1.16328(16) 0.21543(9) 0.67313(13) 0.0198(4) Uani 1 1 d . . . . .
C11 C 1.21800(18) 0.32277(10) 0.75779(15) 0.0260(5) Uani 1 1 d . . . . .
H11 H 1.2590 0.3427 0.7246 0.031 Uiso 1 1 calc R U . . .
C12 C 1.18838(18) 0.35038(10) 0.82686(15) 0.0259(4) Uani 1 1 d . . . . .
H12 H 1.2049 0.3927 0.8501 0.031 Uiso 1 1 calc R U . . .
C13 C 1.12730(16) 0.30195(9) 0.85650(14) 0.0215(4) Uani 1 1 d . . . . .
C14 C 1.08238(17) 0.30745(10) 0.93300(14) 0.0218(4) Uani 1 1 d . . . . .
C15 C 1.02738(18) 0.36491(10) 0.94325(16) 0.0277(5) Uani 1 1 d . . . . .
H15 H 1.0164 0.3989 0.9000 0.033 Uiso 1 1 calc R U . . .
C16 C 0.98921(19) 0.37127(11) 1.01774(17) 0.0316(5) Uani 1 1 d . . . . .
H16 H 0.9525 0.4096 1.0241 0.038 Uiso 1 1 calc R U . . .
C17 C 1.00507(19) 0.32121(11) 1.08292(16) 0.0300(5) Uani 1 1 d . . . . .
H17 H 0.9799 0.3260 1.1332 0.036 Uiso 1 1 calc R U . . .
C18 C 1.05886(17) 0.26384(10) 1.07248(15) 0.0259(4) Uani 1 1 d . . . . .
H18 H 1.0681 0.2297 1.1151 0.031 Uiso 1 1 calc R U . . .
C19 C 1.09876(16) 0.25713(10) 0.99916(14) 0.0222(4) Uani 1 1 d . . . . .
H19 H 1.1367 0.2190 0.9938 0.027 Uiso 1 1 calc R U . . .
N1 N 0.90211(14) 0.10703(7) 0.66118(11) 0.0187(3) Uani 1 1 d . . . . .
N2 N 1.07690(13) 0.17269(7) 0.66367(11) 0.0171(3) Uani 1 1 d . . . . .
N3 N 1.17670(13) 0.26068(8) 0.74612(11) 0.0199(3) Uani 1 1 d . . . . .
N4 N 1.11779(13) 0.24723(8) 0.80544(11) 0.0182(3) Uani 1 1 d . . . . .
O1 O 0.927(2) -0.1443(11) 0.6869(13) 0.054(3) Uani 0.60(6) 1 d D . P A 1
O2 O 1.0659(16) -0.0633(9) 0.7030(10) 0.038(2) Uani 0.60(6) 1 d D . P A 1
O1' O 0.8940(18) -0.1231(16) 0.6737(9) 0.042(4) Uani 0.40(6) 1 d D . P A 2
O2' O 1.038(2) -0.0489(11) 0.6969(13) 0.031(3) Uani 0.40(6) 1 d D . P A 2
O3 O 1.49042(19) -0.00007(9) 0.82461(14) 0.0570(5) Uani 1 1 d . . . . .
O4 O 1.60380(15) 0.07970(9) 0.79011(13) 0.0486(5) Uani 1 1 d . . . . .
Cl1 Cl 1.0000 -0.09603(3) 0.7500 0.02706(17) Uani 1 2 d DS T P . .
Cl2 Cl 1.5000 0.03919(3) 0.7500 0.02820(18) Uani 1 2 d S T P . .
Fe1 Fe 1.0000 0.17472(2) 0.7500 0.01521(13) Uani 1 2 d S T P . .

loop_
_atom_site_aniso_label
_atom_site_aniso_U_11
_atom_site_aniso_U_22
_atom_site_aniso_U_33
_atom_site_aniso_U_23
_atom_site_aniso_U_13
_atom_site_aniso_U_12
C1 0.0201(9) 0.0246(10) 0.0244(10) 0.0021(8) 0.0102(8) 0.0006(8)
C2 0.0200(10) 0.0250(10) 0.0305(11) 0.0002(9) 0.0085(9) -0.0025(8)
C3 0.0245(10) 0.0208(10) 0.0285(11) -0.0026(8) 0.0051(9) 0.0004(8)
C4 0.0245(10) 0.0212(10) 0.0211(10) 0.0009(8) 0.0071(8) 0.0056(8)
C5 0.0200(9) 0.0187(9) 0.0168(9) 0.0029(7) 0.0068(7) 0.0045(7)
C6 0.0209(9) 0.0185(9) 0.0174(9) 0.0021(7) 0.0066(8) 0.0043(7)
C7 0.0282(10) 0.0228(10) 0.0200(10) 0.0014(8) 0.0111(9) 0.0050(8)
C8 0.0257(10) 0.0309(11) 0.0225(10) 0.0051(8) 0.0146(9) 0.0062(8)
C9 0.0203(10) 0.0289(10) 0.0258(10) 0.0061(8) 0.0111(8) 0.0008(8)
C10 0.0181(9) 0.0227(10) 0.0179(9) 0.0049(8) 0.0063(8) 0.0026(7)
C11 0.0233(10) 0.0274(11) 0.0253(11) 0.0037(8) 0.0075(9) -0.0064(8)
C12 0.0297(11) 0.0227(10) 0.0236(11) -0.0012(8) 0.0086(9) -0.0062(8)
C13 0.0186(9) 0.0214(10) 0.0206(10) -0.0001(8) 0.0034(8) -0.0001(8)
C14 0.0184(9) 0.0230(10) 0.0211(10) -0.0049(8) 0.0046(8) -0.0034(8)
C15 0.0274(11) 0.0217(10) 0.0311(11) -0.0021(9) 0.0083(9) -0.0010(8)
C16 0.0276(11) 0.0290(11) 0.0401(13) -0.0098(10) 0.0155(10) 0.0010(9)
C17 0.0228(10) 0.0394(13) 0.0293(12) -0.0110(9) 0.0119(9) -0.0060(9)
C18 0.0223(10) 0.0313(11) 0.0221(10) -0.0015(9) 0.0064(8) -0.0045(8)
C19 0.0184(9) 0.0234(10) 0.0224(10) -0.0042(8) 0.0055(8) -0.0005(8)
N1 0.0175(7) 0.0180(8) 0.0198(8) 0.0014(6) 0.0066(6) 0.0014(6)
N2 0.0156(8) 0.0189(8) 0.0167(8) 0.0024(6) 0.0063(6) 0.0023(6)
N3 0.0167(8) 0.0248(8) 0.0184(8) 0.0002(7) 0.0072(7) -0.0040(6)
N4 0.0166(7) 0.0223(8) 0.0157(8) 0.0009(6) 0.0065(6) -0.0003(6)
O1 0.068(6) 0.061(6) 0.053(4) -0.027(4) 0.045(4) -0.033(5)
O2 0.034(4) 0.045(5) 0.035(2) 0.011(3) 0.014(3) -0.002(3)
O1' 0.041(5) 0.068(8) 0.027(4) -0.019(4) 0.022(3) -0.024(5)
O2' 0.034(6) 0.031(5) 0.027(3) 0.008(3) 0.010(4) -0.002(4)
O3 0.0830(14) 0.0478(11) 0.0528(11) 0.0225(9) 0.0401(11) 0.0109(10)
O4 0.0387(10) 0.0536(11) 0.0510(11) -0.0165(9) 0.0150(8) -0.0099(8)
Cl1 0.0274(3) 0.0340(4) 0.0230(3) 0.000 0.0134(3) 0.000
Cl2 0.0381(4) 0.0233(3) 0.0251(4) 0.000 0.0146(3) 0.000
Fe1 0.0150(2) 0.0167(2) 0.0150(2) 0.000 0.00712(17) 0.000

loop_
_atom_type_symbol
_atom_type_description
_atom_type_scat_dispersion_real
_atom_type_scat_dispersion_imag
_atom_type_scat_source
C C 0.0181 0.0091 'International Tables Vol C Tables 4.2.6.8 and 6.1.1.4'
N N 0.0311 0.0180 'International Tables Vol C Tables 4.2.6.8 and 6.1.1.4'
O O 0.0492 0.0322 'International Tables Vol C Tables 4.2.6.8 and 6.1.1.4'
Cl Cl 0.3639 0.7018 'International Tables Vol C Tables 4.2.6.8 and 6.1.1.4'
Fe Fe -1.1336 3.1974 'International Tables Vol C Tables 4.2.6.8 and 6.1.1.4'
H H 0.0000 0.0000 'International Tables Vol C Tables 4.2.6.8 and 6.1.1.4'

loop_
_geom_angle_atom_site_label_1
_geom_angle_atom_site_label_2
_geom_angle_atom_site_label_3
_geom_angle
_geom_angle_site_symmetry_1
_geom_angle_site_symmetry_3
N1 C1 C2 122.52(18) . .
N1 C1 H1 118.7 . .
C2 C1 H1 118.7 . .
C3 C2 C1 119.50(19) . .
C3 C2 H2 120.2 . .
C1 C2 H2 120.2 . .
C2 C3 C4 118.82(19) . .
C2 C3 H3 120.6 . .
C4 C3 H3 120.6 . .
C5 C4 C3 119.17(19) . .
C5 C4 H4 120.4 . .
C3 C4 H4 120.4 . .
N1 C5 C4 121.99(17) . .
N1 C5 C6 113.76(16) . .
C4 C5 C6 124.16(17) . .
N2 C6 C7 120.45(18) . .
N2 C6 C5 110.86(16) . .
C7 C6 C5 128.58(18) . .
C6 C7 C8 118.56(18) . .
C6 C7 H7 120.7 . .
C8 C7 H7 120.7 . .
C9 C8 C7 120.96(18) . .
C9 C8 H8 119.5 . .
C7 C8 H8 119.5 . .
C10 C9 C8 116.71(18) . .
C10 C9 H9 121.6 . .
C8 C9 H9 121.6 . .
N2 C10 C9 122.71(18) . .
N2 C10 N3 111.32(16) . .
C9 C10 N3 125.96(18) . .
C12 C11 N3 107.25(18) . .
C12 C11 H11 126.4 . .
N3 C11 H11 126.4 . .
C11 C12 C13 106.34(18) . .
C11 C12 H12 126.8 . .
C13 C12 H12 126.8 . .
N4 C13 C12 110.10(18) . .
N4 C13 C14 122.94(17) . .
C12 C13 C14 126.94(18) . .
C15 C14 C19 119.08(19) . .
C15 C14 C13 119.80(19) . .
C19 C14 C13 121.05(18) . .
C16 C15 C14 120.0(2) . .
C16 C15 H15 120.0 . .
C14 C15 H15 120.0 . .
C15 C16 C17 120.8(2) . .
C15 C16 H16 119.6 . .
C17 C16 H16 119.6 . .
C16 C17 C18 119.3(2) . .
C16 C17 H17 120.3 . .
C18 C17 H17 120.3 . .
C19 C18 C17 120.5(2) . .
C19 C18 H18 119.8 . .
C17 C18 H18 119.8 . .
C18 C19 C14 120.32(19) . .
C18 C19 H19 119.8 . .
C14 C19 H19 119.8 . .
C1 N1 C5 117.96(17) . .
C1 N1 Fe1 127.64(14) . .
C5 N1 Fe1 114.40(12) . .
C10 N2 C6 120.46(16) . .
C10 N2 Fe1 119.80(13) . .
C6 N2 Fe1 119.73(12) . .
C11 N3 N4 111.37(16) . .
C11 N3 C10 130.38(17) . .
N4 N3 C10 116.74(15) . .
C13 N4 N3 104.90(15) . .
C13 N4 Fe1 138.35(13) . .
N3 N4 Fe1 110.21(11) . .
O1 Cl1 O1 91(3) . 2_756
O1 Cl1 O2 109.6(4) . 2_756
O1 Cl1 O2 108.6(6) 2_756 2_756
O1 Cl1 O2 108.6(6) . .
O1 Cl1 O2 109.6(4) 2_756 .
O2 Cl1 O2 124.0(18) 2_756 .
O2' Cl1 O2' 96(2) . 2_756
O2' Cl1 O1' 108.5(7) . 2_756
O2' Cl1 O1' 101.1(13) 2_756 2_756
O2' Cl1 O1' 101.1(13) . .
O2' Cl1 O1' 108.5(7) 2_756 .
O1' Cl1 O1' 135(3) 2_756 .
O3 Cl2 O3 111.24(17) . 2_856
O3 Cl2 O4 109.02(12) . .
O3 Cl2 O4 109.28(11) 2_856 .
O3 Cl2 O4 109.28(11) . 2_856
O3 Cl2 O4 109.03(12) 2_856 2_856
O4 Cl2 O4 108.97(16) . 2_856
N2 Fe1 N2 177.46(9) 2_756 .
N2 Fe1 N1 81.02(6) 2_756 2_756
N2 Fe1 N1 97.17(6) . 2_756
N2 Fe1 N1 97.17(6) 2_756 .
N2 Fe1 N1 81.02(6) . .
N1 Fe1 N1 90.43(9) 2_756 .
N2 Fe1 N4 80.68(6) 2_756 2_756
N2 Fe1 N4 101.23(6) . 2_756
N1 Fe1 N4 161.30(6) 2_756 2_756
N1 Fe1 N4 95.64(6) . 2_756
N2 Fe1 N4 101.23(6) 2_756 .
N2 Fe1 N4 80.68(6) . .
N1 Fe1 N4 95.64(6) 2_756 .
N1 Fe1 N4 161.30(6) . .
N4 Fe1 N4 84.19(9) 2_756 .

loop_
_geom_bond_atom_site_label_1
_geom_bond_atom_site_label_2
_geom_bond_distance
_geom_bond_site_symmetry_2
C1 N1 1.347(2) .
C1 C2 1.383(3) .
C1 H1 0.9300 .
C2 C3 1.378(3) .
C2 H2 0.9300 .
C3 C4 1.392(3) .
C3 H3 0.9300 .
C4 C5 1.384(3) .
C4 H4 0.9300 .
C5 N1 1.365(2) .
C5 C6 1.475(3) .
C6 N2 1.353(2) .
C6 C7 1.376(3) .
C7 C8 1.395(3) .
C7 H7 0.9300 .
C8 C9 1.389(3) .
C8 H8 0.9300 .
C9 C10 1.381(3) .
C9 H9 0.9300 .
C10 N2 1.334(2) .
C10 N3 1.403(2) .
C11 C12 1.357(3) .
C11 N3 1.358(3) .
C11 H11 0.9300 .
C12 C13 1.417(3) .
C12 H12 0.9300 .
C13 N4 1.344(2) .
C13 C14 1.466(3) .
C14 C15 1.396(3) .
C14 C19 1.398(3) .
C15 C16 1.384(3) .
C15 H15 0.9300 .
C16 C17 1.385(3) .
C16 H16 0.9300 .
C17 C18 1.388(3) .
C17 H17 0.9300 .
C18 C19 1.382(3) .
C18 H18 0.9300 .
C19 H19 0.9300 .
N1 Fe1 1.9755(16) .
N2 Fe1 1.8833(15) .
N3 N4 1.380(2) .
N4 Fe1 2.0088(16) .
O1 Cl1 1.422(8) .
O2 Cl1 1.432(9) .
O1' Cl1 1.461(10) .
O2' Cl1 1.448(13) .
O3 Cl2 1.4294(17) .
O4 Cl2 1.4336(17) .
Cl1 O1 1.422(8) 2_756
Cl1 O2 1.432(9) 2_756
Cl1 O2' 1.448(13) 2_756
Cl1 O1' 1.461(10) 2_756
Cl2 O3 1.4294(17) 2_856
Cl2 O4 1.4336(17) 2_856
Fe1 N2 1.8833(15) 2_756
Fe1 N1 1.9755(16) 2_756
Fe1 N4 2.0088(16) 2_756

loop_
_geom_torsion_atom_site_label_1
_geom_torsion_atom_site_label_2
_geom_torsion_atom_site_label_3
_geom_torsion_atom_site_label_4
_geom_torsion
_geom_torsion_site_symmetry_4
N1 C1 C2 C3 -0.7(3) .
C1 C2 C3 C4 1.7(3) .
C2 C3 C4 C5 -0.7(3) .
C3 C4 C5 N1 -1.3(3) .
C3 C4 C5 C6 -177.61(18) .
N1 C5 C6 N2 -2.7(2) .
C4 C5 C6 N2 173.96(17) .
N1 C5 C6 C7 -178.84(18) .
C4 C5 C6 C7 -2.2(3) .
N2 C6 C7 C8 0.8(3) .
C5 C6 C7 C8 176.64(18) .
C6 C7 C8 C9 -2.2(3) .
C7 C8 C9 C10 0.5(3) .
C8 C9 C10 N2 2.9(3) .
C8 C9 C10 N3 -175.77(17) .
N3 C11 C12 C13 0.1(2) .
C11 C12 C13 N4 -1.4(2) .
C11 C12 C13 C14 176.92(19) .
N4 C13 C14 C15 -140.9(2) .
C12 C13 C14 C15 41.0(3) .
N4 C13 C14 C19 42.2(3) .
C12 C13 C14 C19 -135.9(2) .
C19 C14 C15 C16 -0.4(3) .
C13 C14 C15 C16 -177.38(18) .
C14 C15 C16 C17 0.1(3) .
C15 C16 C17 C18 -0.6(3) .
C16 C17 C18 C19 1.5(3) .
C17 C18 C19 C14 -1.8(3) .
C15 C14 C19 C18 1.3(3) .
C13 C14 C19 C18 178.15(17) .
C2 C1 N1 C5 -1.2(3) .
C2 C1 N1 Fe1 178.29(14) .
C4 C5 N1 C1 2.2(3) .
C6 C5 N1 C1 178.92(16) .
C4 C5 N1 Fe1 -177.36(14) .
C6 C5 N1 Fe1 -0.66(19) .
C9 C10 N2 C6 -4.5(3) .
N3 C10 N2 C6 174.38(15) .
C9 C10 N2 Fe1 176.33(14) .
N3 C10 N2 Fe1 -4.8(2) .
C7 C6 N2 C10 2.5(3) .
C5 C6 N2 C10 -174.02(16) .
C7 C6 N2 Fe1 -178.30(14) .
C5 C6 N2 Fe1 5.2(2) .
C12 C11 N3 N4 1.2(2) .
C12 C11 N3 C10 166.51(18) .
N2 C10 N3 C11 -153.21(19) .
C9 C10 N3 C11 25.6(3) .
N2 C10 N3 N4 11.4(2) .
C9 C10 N3 N4 -169.73(17) .
C12 C13 N4 N3 2.1(2) .
C14 C13 N4 N3 -176.33(16) .
C12 C13 N4 Fe1 -144.77(16) .
C14 C13 N4 Fe1 36.9(3) .
C11 N3 N4 C13 -2.0(2) .
C10 N3 N4 C13 -169.53(15) .
C11 N3 N4 Fe1 155.15(13) .
C10 N3 N4 Fe1 -12.33(18) .
C10 N2 Fe1 N1 -96.00(14) 2_756
C6 N2 Fe1 N1 84.83(14) 2_756
C10 N2 Fe1 N1 174.70(15) .
C6 N2 Fe1 N1 -4.47(13) .
C10 N2 Fe1 N4 80.69(14) 2_756
C6 N2 Fe1 N4 -98.49(14) 2_756
C10 N2 Fe1 N4 -1.43(14) .
C6 N2 Fe1 N4 179.40(14) .
